data_7042647
loop_
_publ_author_name
'Escuer, Albert'
'Mayans, Julia'
'Font-Bardia, Merce'
'G\'orecki, Marcin'
'Di Bari, Lorenzo'

_publ_section_title
;
 Syntheses, structures, chiroptical and magnetic properties of chiral
 clusters built from Schiff bases: a novel [MnIIMnIII6NaI2] core
;
_journal_name_full 'Dalton Trans.'
_journal_paper_doi 10.1039/C7DT00811B
_journal_year 2017
_chemical_absolute_configuration rm
_chemical_formula_moiety 'C96 H90 Br6 Mn7 N6 Na2 O20, C4 H10 O, 4(C2 H3 N)'
_chemical_formula_sum 'C108 H112 Br6 Mn7 N10 Na2 O21'
_chemical_formula_weight 2796.09
_chemical_name_systematic
;
 ?
;
_space_group_crystal_system triclinic
_space_group_IT_number 1
_space_group_name_Hall 'P 1'
_space_group_name_H-M_alt 'P 1'
_symmetry_space_group_name_Hall 'P 1'
_symmetry_space_group_name_H-M 'P 1'
_atom_sites_solution_hydrogens geom
_audit_creation_method SHELXL-97
_audit_update_record
;
2017-03-06 deposited with the CCDC.
2017-04-04 downloaded from the CCDC.
;
_cell_angle_alpha 91.435(2)
_cell_angle_beta 112.245(2)
_cell_angle_gamma 110.988(2)
_cell_formula_units_Z 1
_cell_length_a 14.2067(6)
_cell_length_b 14.5629(7)
_cell_length_c 16.5401(8)
_cell_measurement_reflns_used 9341
_cell_measurement_temperature 100(2)
_cell_measurement_theta_max 30.03
_cell_measurement_theta_min 2.47
_cell_volume 2905.6(2)
_computing_cell_refinement 'Bruker SAINT'
_computing_data_collection 'Bruker APEX2'
_computing_data_reduction 'Bruker SAINT'
_computing_molecular_graphics 'Bruker SHELXTL'
_computing_publication_material 'Bruker SHELXTL'
_computing_structure_refinement 'SHELXL-2014 (Sheldrick 2014)'
_computing_structure_solution 'SHELXS-97 (Sheldrick 2008)'
_diffrn_ambient_temperature 100(2)
_diffrn_measured_fraction_theta_full 0.999
_diffrn_measured_fraction_theta_max 0.997
_diffrn_measurement_device_type 'D8 Venture'
_diffrn_measurement_method '\f and \w scans'
_diffrn_radiation_type MoK\a
_diffrn_radiation_wavelength 0.71073
_diffrn_reflns_av_R_equivalents 0.0342
_diffrn_reflns_av_unetI/netI 0.0508
_diffrn_reflns_Laue_measured_fraction_full 0.999
_diffrn_reflns_Laue_measured_fraction_max 0.997
_diffrn_reflns_limit_h_max 20
_diffrn_reflns_limit_h_min -19
_diffrn_reflns_limit_k_max 20
_diffrn_reflns_limit_k_min -20
_diffrn_reflns_limit_l_max 23
_diffrn_reflns_limit_l_min -23
_diffrn_reflns_number 136867
_diffrn_reflns_point_group_measured_fraction_full 0.992
_diffrn_reflns_point_group_measured_fraction_max 0.988
_diffrn_reflns_theta_full 25.242
_diffrn_reflns_theta_max 30.121
_diffrn_reflns_theta_min 2.219
_diffrn_source microfocus
_exptl_absorpt_coefficient_mu 2.876
_exptl_absorpt_correction_T_max 0.7460
_exptl_absorpt_correction_T_min 0.6711
_exptl_absorpt_correction_type multi-scan
_exptl_absorpt_process_details sadabs
_exptl_crystal_colour red
_exptl_crystal_density_diffrn 1.598
_exptl_crystal_description prism
_exptl_crystal_F_000 1405
_exptl_crystal_preparation ', Magnetic properties'
_exptl_crystal_recrystallization_method 'Re-crystallisation from solvent: Methanol:acetonitrile 1:1; diethylether'
_refine_diff_density_max 1.426
_refine_diff_density_min -0.862
_refine_diff_density_rms 0.112
_refine_ls_abs_structure_details
;
 Flack x determined using 13617 quotients [(I+)-(I-)]/[(I+)+(I-)]
 (Parsons and Flack (2004), Acta Cryst. A60, s61).
;
_refine_ls_abs_structure_Flack 0.0096(16)
_refine_ls_extinction_method none
_refine_ls_goodness_of_fit_ref 1.058
_refine_ls_hydrogen_treatment constr
_refine_ls_matrix_type full
_refine_ls_number_parameters 1349
_refine_ls_number_reflns 33850
_refine_ls_number_restraints 3
_refine_ls_restrained_S_all 1.058
_refine_ls_R_factor_all 0.0393
_refine_ls_R_factor_gt 0.0304
_refine_ls_shift/su_max 0.001
_refine_ls_shift/su_mean 0.000
_refine_ls_structure_factor_coef Fsqd
_refine_ls_weighting_details
;
 w=1/[\s^2^(Fo^2^)+(0.0400P)^2^+0.3227P]
 where P=(Fo^2^+2Fc^2^)/3
;
_refine_ls_weighting_scheme calc
_refine_ls_wR_factor_gt 0.0730
_refine_ls_wR_factor_ref 0.0793
_reflns_Friedel_coverage 0.981
_reflns_Friedel_fraction_full 0.986
_reflns_Friedel_fraction_max 0.978
_reflns_number_gt 30291
_reflns_number_total 33850
_reflns_threshold_expression 'I > 2\s(I)'
_cod_data_source_file c7dt00811b2.cif
_cod_data_source_block mo_I06UB223_0m_a
_cod_database_code 7042647
_shelx_space_group_comment
;
The symmetry employed for this shelxl refinement is uniquely defined
by the following loop, which should always be used as a source of
symmetry information in preference to the above space-group names.
They are only intended as comments.
;

loop_
_space_group_symop_operation_xyz
'x, y, z'

loop_
_atom_site_label
_atom_site_type_symbol
_atom_site_fract_x
_atom_site_fract_y
_atom_site_fract_z
_atom_site_U_iso_or_equiv
_atom_site_adp_type
_atom_site_occupancy
_atom_site_site_symmetry_order
_atom_site_calc_flag
_atom_site_refinement_flags_posn
_atom_site_refinement_flags_adp
Br1 Br 0.57226(3) 0.82425(3) 0.44418(3) 0.01885(8) Uani 1 1 d . .
Mn1 Mn 0.46820(4) 0.64061(4) 0.32269(4) 0.01152(11) Uani 1 1 d . .
Mn2 Mn 0.62215(5) 0.51592(4) 0.34461(4) 0.01082(10) Uani 1 1 d . .
Mn3 Mn 0.72110(5) 0.72686(4) 0.47661(4) 0.01221(11) Uani 1 1 d . .
Mn4 Mn 0.28818(4) 0.32271(4) 0.54840(4) 0.01158(11) Uani 1 1 d . .
Mn5 Mn 0.44058(5) 0.52001(4) 0.70317(4) 0.01158(11) Uani 1 1 d . .
Mn6 Mn 0.53992(5) 0.35782(4) 0.68482(4) 0.01087(11) Uani 1 1 d . .
Mn7 Mn 0.51631(4) 0.51582(4) 0.51506(4) 0.00850(10) Uani 1 1 d . .
Na1 Na 0.68143(13) 0.72896(12) 0.25953(11) 0.0168(3) Uani 1 1 d . .
Na2 Na 0.33726(13) 0.29357(12) 0.76410(10) 0.0157(3) Uani 1 1 d . .
O1 O 0.4216(2) 0.5729(2) 0.40490(18) 0.0120(5) Uani 1 1 d . .
O2 O 0.5055(2) 0.7153(2) 0.23819(19) 0.0160(5) Uani 1 1 d . .
O3 O 0.6231(3) 0.8526(2) 0.1771(2) 0.0240(7) Uani 1 1 d . .
O4 O 0.5711(2) 0.45401(18) 0.42770(17) 0.0109(5) Uani 1 1 d . .
O5 O 0.6707(2) 0.5649(2) 0.25500(17) 0.0143(5) Uani 1 1 d . .
O6 O 0.6661(3) 0.6514(2) 0.1180(2) 0.0218(6) Uani 1 1 d . .
O7 O 0.6647(2) 0.65688(19) 0.55400(17) 0.0122(5) Uani 1 1 d . .
O8 O 0.7923(2) 0.8052(2) 0.40994(19) 0.0172(6) Uani 1 1 d . .
O9 O 0.8709(2) 0.8336(3) 0.2886(2) 0.0253(7) Uani 1 1 d . .
O10 O 0.3526(2) 0.3907(2) 0.47486(17) 0.0127(5) Uani 1 1 d . .
O11 O 0.2114(2) 0.2449(2) 0.61258(18) 0.0146(5) Uani 1 1 d . .
O12 O 0.1429(2) 0.2044(2) 0.73867(19) 0.0216(6) Uani 1 1 d . .
O13 O 0.4906(2) 0.58358(19) 0.62038(18) 0.0117(5) Uani 1 1 d . .
O14 O 0.3945(2) 0.4671(2) 0.79240(18) 0.0147(5) Uani 1 1 d . .
O15 O 0.3673(2) 0.3665(2) 0.91534(19) 0.0183(6) Uani 1 1 d . .
O16 O 0.5935(2) 0.4329(2) 0.60880(17) 0.0111(5) Uani 1 1 d . .
O17 O 0.4963(2) 0.2782(2) 0.76451(18) 0.0149(5) Uani 1 1 d . .
O18 O 0.3839(3) 0.1611(2) 0.8416(2) 0.0216(6) Uani 1 1 d . .
O19 O 0.6091(2) 0.63582(19) 0.37253(17) 0.0109(5) Uani 1 1 d . .
O20 O 0.4159(2) 0.39060(19) 0.65438(17) 0.0109(5) Uani 1 1 d . .
N1 N 0.3159(3) 0.6396(2) 0.2688(2) 0.0142(6) Uani 1 1 d . .
N2 N 0.6363(3) 0.3891(2) 0.3188(2) 0.0123(6) Uani 1 1 d . .
N3 N 0.8366(3) 0.8227(2) 0.5871(2) 0.0152(6) Uani 1 1 d . .
N4 N 0.1543(3) 0.2568(2) 0.4353(2) 0.0135(6) Uani 1 1 d . .
N5 N 0.4550(3) 0.6545(2) 0.7474(2) 0.0139(6) Uani 1 1 d . .
N014 N 0.6765(3) 0.3304(2) 0.7217(2) 0.0128(6) Uani 1 1 d . .
C1 C 0.3265(3) 0.5852(3) 0.4046(3) 0.0146(7) Uani 1 1 d . .
H1A H 0.3489 0.6523 0.4380 0.017 Uiso 1 1 calc R U
H1B H 0.2906 0.5344 0.4341 0.017 Uiso 1 1 calc R U
C2 C 0.2457(3) 0.5735(3) 0.3100(3) 0.0146(7) Uani 1 1 d . .
H2 H 0.2178 0.5027 0.2799 0.017 Uiso 1 1 calc R U
C3 C 0.1468(3) 0.5947(3) 0.3046(3) 0.0177(8) Uani 1 1 d . .
C4 C 0.1560(4) 0.6686(4) 0.3644(4) 0.0384(13) Uani 1 1 d . .
H4 H 0.2273 0.7113 0.4076 0.046 Uiso 1 1 calc R U
C5 C 0.0627(5) 0.6821(5) 0.3628(4) 0.0429(14) Uani 1 1 d . .
H5 H 0.0709 0.7327 0.4053 0.051 Uiso 1 1 calc R U
C6 C -0.0400(4) 0.6224(5) 0.3002(4) 0.0390(13) Uani 1 1 d . .
H6 H -0.1036 0.6316 0.2983 0.047 Uiso 1 1 calc R U
C7 C -0.0503(4) 0.5501(5) 0.2406(4) 0.0450(15) Uani 1 1 d . .
H7 H -0.1217 0.5087 0.1967 0.054 Uiso 1 1 calc R U
C8 C 0.0422(4) 0.5351(4) 0.2425(3) 0.0322(11) Uani 1 1 d . .
H8 H 0.0328 0.4832 0.2005 0.039 Uiso 1 1 calc R U
C9 C 0.2783(3) 0.6851(3) 0.2065(3) 0.0151(7) Uani 1 1 d . .
H9 H 0.2029 0.6759 0.1867 0.018 Uiso 1 1 calc R U
C10 C 0.3427(3) 0.7490(3) 0.1647(3) 0.0162(7) Uani 1 1 d . .
C11 C 0.2908(4) 0.7985(3) 0.1014(3) 0.0216(8) Uani 1 1 d . .
H11 H 0.2154 0.7867 0.0862 0.026 Uiso 1 1 calc R U
C12 C 0.3487(4) 0.8640(4) 0.0614(3) 0.0259(9) Uani 1 1 d . .
H12 H 0.3131 0.8960 0.0178 0.031 Uiso 1 1 calc R U
C13 C 0.4607(4) 0.8829(3) 0.0857(3) 0.0219(8) Uani 1 1 d . .
H13 H 0.5011 0.9291 0.0593 0.026 Uiso 1 1 calc R U
C14 C 0.5125(4) 0.8359(3) 0.1469(3) 0.0180(8) Uani 1 1 d . .
C15 C 0.4534(3) 0.7636(3) 0.1858(2) 0.0135(7) Uani 1 1 d . .
C16 C 0.6939(5) 0.9452(4) 0.1675(5) 0.0464(16) Uani 1 1 d . .
H16A H 0.6818 0.9432 0.1050 0.070 Uiso 1 1 calc R U
H16B H 0.7713 0.9568 0.2039 0.070 Uiso 1 1 calc R U
H16C H 0.6775 0.9995 0.1871 0.070 Uiso 1 1 calc R U
C17 C 0.5391(3) 0.3488(3) 0.4112(3) 0.0138(7) Uani 1 1 d . .
H17A H 0.4638 0.3168 0.3626 0.017 Uiso 1 1 calc R U
H17B H 0.5372 0.3218 0.4652 0.017 Uiso 1 1 calc R U
C18 C 0.6211(3) 0.3248(3) 0.3855(3) 0.0129(7) Uani 1 1 d . .
H18 H 0.6932 0.3460 0.4388 0.015 Uiso 1 1 calc R U
C19 C 0.5799(3) 0.2146(3) 0.3506(3) 0.0147(7) Uani 1 1 d . .
C20 C 0.6455(4) 0.1616(3) 0.3869(3) 0.0197(8) Uani 1 1 d . .
H20 H 0.7176 0.1952 0.4330 0.024 Uiso 1 1 calc R U
C21 C 0.6052(4) 0.0597(3) 0.3555(3) 0.0252(9) Uani 1 1 d . .
H21 H 0.6499 0.0236 0.3806 0.030 Uiso 1 1 calc R U
C22 C 0.5020(4) 0.0111(3) 0.2889(3) 0.0292(10) Uani 1 1 d . .
H22 H 0.4745 -0.0590 0.2689 0.035 Uiso 1 1 calc R U
C23 C 0.4372(4) 0.0633(3) 0.2502(3) 0.0284(10) Uani 1 1 d . .
H23 H 0.3662 0.0296 0.2026 0.034 Uiso 1 1 calc R U
C24 C 0.4761(4) 0.1649(3) 0.2811(3) 0.0236(9) Uani 1 1 d . .
H24 H 0.4316 0.2008 0.2547 0.028 Uiso 1 1 calc R U
C25 C 0.6505(3) 0.3594(3) 0.2523(3) 0.0158(7) Uani 1 1 d . .
H25 H 0.6549 0.2959 0.2488 0.019 Uiso 1 1 calc R U
C26 C 0.6603(3) 0.4141(3) 0.1827(3) 0.0164(7) Uani 1 1 d . .
C27 C 0.6614(4) 0.3641(4) 0.1085(3) 0.0239(9) Uani 1 1 d . .
H27 H 0.6608 0.2986 0.1079 0.029 Uiso 1 1 calc R U
C28 C 0.6635(4) 0.4103(4) 0.0382(3) 0.0276(10) Uani 1 1 d . .
H28 H 0.6647 0.3769 -0.0113 0.033 Uiso 1 1 calc R U
C29 C 0.6637(4) 0.5060(4) 0.0384(3) 0.0238(9) Uani 1 1 d . .
H29 H 0.6628 0.5367 -0.0117 0.029 Uiso 1 1 calc R U
C30 C 0.6652(3) 0.5567(3) 0.1114(3) 0.0188(8) Uani 1 1 d . .
C31 C 0.6646(3) 0.5119(3) 0.1864(2) 0.0154(7) Uani 1 1 d . .
C32 C 0.6496(4) 0.6934(4) 0.0384(3) 0.0300(10) Uani 1 1 d . .
H32A H 0.7087 0.6981 0.0197 0.045 Uiso 1 1 calc R U
H32B H 0.6512 0.7604 0.0501 0.045 Uiso 1 1 calc R U
H32C H 0.5776 0.6504 -0.0089 0.045 Uiso 1 1 calc R U
C33 C 0.7407(3) 0.6929(3) 0.6451(2) 0.0140(7) Uani 1 1 d . .
H33A H 0.7958 0.6623 0.6602 0.017 Uiso 1 1 calc R U
H33B H 0.7005 0.6743 0.6836 0.017 Uiso 1 1 calc R U
C34 C 0.7994(3) 0.8065(3) 0.6606(3) 0.0173(8) Uani 1 1 d . .
H34 H 0.7427 0.8354 0.6505 0.021 Uiso 1 1 calc R U
C35 C 0.8887(5) 0.8524(5) 0.7527(4) 0.0502(7) Uani 1 1 d . .
C36 C 0.8859(6) 0.9291(5) 0.8024(4) 0.0502(7) Uani 1 1 d . .
H36 H 0.8287 0.9529 0.7775 0.060 Uiso 1 1 calc R U
C37 C 0.9666(5) 0.9712(5) 0.8884(4) 0.0502(7) Uani 1 1 d . .
H37 H 0.9647 1.0237 0.9222 0.060 Uiso 1 1 calc R U
C38 C 1.0474(6) 0.9374(5) 0.9239(4) 0.0502(7) Uani 1 1 d . .
H38 H 1.1017 0.9668 0.9829 0.060 Uiso 1 1 calc R U
C39 C 1.0539(6) 0.8610(5) 0.8770(4) 0.0502(7) Uani 1 1 d . .
H39 H 1.1110 0.8375 0.9032 0.060 Uiso 1 1 calc R U
C40 C 0.9733(5) 0.8198(5) 0.7898(4) 0.0502(7) Uani 1 1 d . .
H40 H 0.9769 0.7687 0.7556 0.060 Uiso 1 1 calc R U
C41 C 0.9334(3) 0.8839(3) 0.5975(3) 0.0176(8) Uani 1 1 d . .
H41 H 0.9834 0.9211 0.6556 0.021 Uiso 1 1 calc R U
C42 C 0.9719(3) 0.9006(3) 0.5281(3) 0.0176(8) Uani 1 1 d . .
C43 C 1.0848(3) 0.9620(3) 0.5522(3) 0.0205(8) Uani 1 1 d . .
H43 H 1.1328 0.9897 0.6130 0.025 Uiso 1 1 calc R U
C44 C 1.1255(3) 0.9818(3) 0.4890(3) 0.0225(9) Uani 1 1 d . .
H44 H 1.2012 1.0238 0.5057 0.027 Uiso 1 1 calc R U
C45 C 1.0554(3) 0.9400(3) 0.3996(3) 0.0229(9) Uani 1 1 d . .
H45 H 1.0840 0.9533 0.3558 0.027 Uiso 1 1 calc R U
C46 C 0.9451(3) 0.8795(3) 0.3744(3) 0.0180(8) Uani 1 1 d . .
C47 C 0.8994(3) 0.8591(3) 0.4382(3) 0.0151(7) Uani 1 1 d . .
C48 C 0.9165(4) 0.8413(5) 0.2232(3) 0.0421(15) Uani 1 1 d . .
H48A H 0.8574 0.8031 0.1653 0.063 Uiso 1 1 calc R U
H48B H 0.9739 0.8143 0.2411 0.063 Uiso 1 1 calc R U
H48C H 0.9489 0.9117 0.2187 0.063 Uiso 1 1 calc R U
C49 C 0.2975(3) 0.3352(3) 0.3863(2) 0.0141(7) Uani 1 1 d . .
H49A H 0.3202 0.2787 0.3836 0.017 Uiso 1 1 calc R U
H49B H 0.3187 0.3788 0.3458 0.017 Uiso 1 1 calc R U
C50 C 0.1722(3) 0.2952(3) 0.3568(3) 0.0159(7) Uani 1 1 d . .
H50 H 0.1494 0.3529 0.3474 0.019 Uiso 1 1 calc R U
C51 C 0.1081(4) 0.2193(4) 0.2713(3) 0.0252(9) Uani 1 1 d . .
C52 C 0.0203(5) 0.2289(5) 0.2029(3) 0.0457(15) Uani 1 1 d . .
H52 H 0.0000 0.2828 0.2107 0.055 Uiso 1 1 calc R U
C53 C -0.0378(7) 0.1616(7) 0.1240(4) 0.072(3) Uani 1 1 d . .
H53 H -0.0979 0.1689 0.0776 0.086 Uiso 1 1 calc R U
C54 C -0.0082(7) 0.0834(7) 0.1125(4) 0.076(3) Uani 1 1 d . .
H54 H -0.0487 0.0363 0.0582 0.091 Uiso 1 1 calc R U
C55 C 0.0790(7) 0.0729(5) 0.1786(5) 0.059(2) Uani 1 1 d . .
H55 H 0.0996 0.0196 0.1695 0.071 Uiso 1 1 calc R U
C56 C 0.1378(5) 0.1403(4) 0.2593(4) 0.0350(12) Uani 1 1 d . .
H56 H 0.1976 0.1324 0.3057 0.042 Uiso 1 1 calc R U
C57 C 0.0572(3) 0.1967(3) 0.4258(3) 0.0141(7) Uani 1 1 d . .
H57 H 0.0018 0.1702 0.3668 0.017 Uiso 1 1 calc R U
C58 C 0.0255(3) 0.1661(3) 0.4970(3) 0.0146(7) Uani 1 1 d . .
C59 C -0.0869(3) 0.1098(3) 0.4751(3) 0.0201(8) Uani 1 1 d . .
H59 H -0.1382 0.0888 0.4144 0.024 Uiso 1 1 calc R U
C60 C -0.1236(3) 0.0846(3) 0.5406(3) 0.0209(8) Uani 1 1 d . .
H60 H -0.2000 0.0465 0.5252 0.025 Uiso 1 1 calc R U
C61 C -0.0480(3) 0.1153(3) 0.6299(3) 0.0199(8) Uani 1 1 d . .
H61 H -0.0735 0.0988 0.6752 0.024 Uiso 1 1 calc R U
C62 C 0.0633(3) 0.1694(3) 0.6527(3) 0.0164(7) Uani 1 1 d . .
C63 C 0.1039(3) 0.1960(3) 0.5867(3) 0.0130(7) Uani 1 1 d . .
C64 C 0.1029(4) 0.1941(4) 0.8068(3) 0.0339(12) Uani 1 1 d . .
H64A H 0.0470 0.2226 0.7938 0.051 Uiso 1 1 calc R U
H64B H 0.1646 0.2296 0.8643 0.051 Uiso 1 1 calc R U
H64C H 0.0696 0.1230 0.8090 0.051 Uiso 1 1 calc R U
C65 C 0.4740(3) 0.6744(3) 0.6103(3) 0.0158(7) Uani 1 1 d . .
H65A H 0.3957 0.6590 0.5706 0.019 Uiso 1 1 calc R U
H65B H 0.5212 0.7161 0.5827 0.019 Uiso 1 1 calc R U
C66 C 0.5029(3) 0.7319(3) 0.7003(3) 0.0160(7) Uani 1 1 d . .
H66 H 0.5854 0.7618 0.7338 0.019 Uiso 1 1 calc R U
C67 C 0.4624(4) 0.8154(3) 0.6914(3) 0.0211(8) Uani 1 1 d . .
C68 C 0.5330(5) 0.9107(3) 0.7393(4) 0.0311(11) Uani 1 1 d . .
H68 H 0.6076 0.9242 0.7780 0.037 Uiso 1 1 calc R U
C69 C 0.4945(6) 0.9871(4) 0.7305(5) 0.0472(17) Uani 1 1 d . .
H69 H 0.5436 1.0525 0.7636 0.057 Uiso 1 1 calc R U
C70 C 0.3875(6) 0.9698(4) 0.6753(4) 0.0443(16) Uani 1 1 d . .
H70 H 0.3627 1.0228 0.6696 0.053 Uiso 1 1 calc R U
C71 C 0.3154(6) 0.8737(5) 0.6277(4) 0.0399(13) Uani 1 1 d . .
H71 H 0.2407 0.8605 0.5894 0.048 Uiso 1 1 calc R U
C72 C 0.3533(5) 0.7971(4) 0.6366(3) 0.0302(10) Uani 1 1 d . .
H72 H 0.3037 0.7313 0.6047 0.036 Uiso 1 1 calc R U
C73 C 0.4211(3) 0.6758(3) 0.8041(3) 0.0154(7) Uani 1 1 d . .
H73 H 0.4202 0.7405 0.8102 0.018 Uiso 1 1 calc R U
C74 C 0.3845(3) 0.6104(3) 0.8590(3) 0.0162(7) Uani 1 1 d . .
C75 C 0.3620(4) 0.6500(3) 0.9249(3) 0.0214(8) Uani 1 1 d . .
H75 H 0.3607 0.7148 0.9260 0.026 Uiso 1 1 calc R U
C76 C 0.3420(4) 0.5957(4) 0.9872(3) 0.0243(9) Uani 1 1 d . .
H76 H 0.3260 0.6227 1.0309 0.029 Uiso 1 1 calc R U
C77 C 0.3450(4) 0.5011(4) 0.9869(3) 0.0233(9) Uani 1 1 d . .
H77 H 0.3341 0.4651 1.0319 0.028 Uiso 1 1 calc R U
C78 C 0.3637(3) 0.4590(3) 0.9213(3) 0.0168(7) Uani 1 1 d . .
C79 C 0.3812(3) 0.5121(3) 0.8542(2) 0.0139(7) Uani 1 1 d . .
C80 C 0.3787(4) 0.3231(3) 0.9933(3) 0.0238(9) Uani 1 1 d . .
H80A H 0.3108 0.3062 1.0027 0.036 Uiso 1 1 calc R U
H80B H 0.4417 0.3711 1.0449 0.036 Uiso 1 1 calc R U
H80C H 0.3915 0.2622 0.9858 0.036 Uiso 1 1 calc R U
C81 C 0.7079(3) 0.4568(3) 0.6348(3) 0.0127(7) Uani 1 1 d . .
H81A H 0.7520 0.5147 0.6848 0.015 Uiso 1 1 calc R U
H81B H 0.7277 0.4758 0.5845 0.015 Uiso 1 1 calc R U
C82 C 0.7353(3) 0.3676(3) 0.6632(3) 0.0133(7) Uani 1 1 d . .
H82 H 0.7021 0.3146 0.6093 0.016 Uiso 1 1 calc R U
C83 C 0.8583(3) 0.3962(3) 0.7054(3) 0.0191(8) Uani 1 1 d . .
C84 C 0.9253(4) 0.4681(4) 0.7833(3) 0.0268(10) Uani 1 1 d . .
H84 H 0.8923 0.4954 0.8123 0.032 Uiso 1 1 calc R U
C85 C 1.0400(4) 0.5001(5) 0.8186(4) 0.0411(13) Uani 1 1 d . .
H85 H 1.0855 0.5501 0.8708 0.049 Uiso 1 1 calc R U
C86 C 1.0871(4) 0.4588(5) 0.7773(5) 0.0488(17) Uani 1 1 d . .
H86 H 1.1653 0.4792 0.8022 0.059 Uiso 1 1 calc R U
C87 C 1.0225(5) 0.3885(4) 0.7004(5) 0.0428(15) Uani 1 1 d . .
H87 H 1.0563 0.3618 0.6718 0.051 Uiso 1 1 calc R U
C88 C 0.9071(4) 0.3561(4) 0.6641(4) 0.0288(10) Uani 1 1 d . .
H88 H 0.8624 0.3068 0.6113 0.035 Uiso 1 1 calc R U
C89 C 0.7153(3) 0.2911(3) 0.7883(3) 0.0160(7) Uani 1 1 d . .
H89 H 0.7873 0.2923 0.8034 0.019 Uiso 1 1 calc R U
C90 C 0.6584(3) 0.2452(3) 0.8422(3) 0.0179(8) Uani 1 1 d . .
C91 C 0.7115(4) 0.2017(4) 0.9110(4) 0.0337(12) Uani 1 1 d . .
H91 H 0.7858 0.2102 0.9249 0.040 Uiso 1 1 calc R U
C92 C 0.6562(5) 0.1471(5) 0.9580(4) 0.0432(15) Uani 1 1 d . .
H92 H 0.6932 0.1201 1.0057 0.052 Uiso 1 1 calc R U
C93 C 0.5457(4) 0.1314(4) 0.9351(4) 0.0329(11) Uani 1 1 d . .
H93 H 0.5067 0.0909 0.9656 0.039 Uiso 1 1 calc R U
C94 C 0.4928(4) 0.1738(3) 0.8692(3) 0.0201(8) Uani 1 1 d . .
C95 C 0.5497(3) 0.2360(3) 0.8234(3) 0.0152(7) Uani 1 1 d . .
C96 C 0.3121(5) 0.0746(4) 0.8595(4) 0.0346(12) Uani 1 1 d . .
H96A H 0.2348 0.0642 0.8242 0.052 Uiso 1 1 calc R U
H96B H 0.3279 0.0844 0.9228 0.052 Uiso 1 1 calc R U
H96C H 0.3244 0.0159 0.8437 0.052 Uiso 1 1 calc R U
Br2 Br 0.40359(3) 0.45477(3) 0.21698(3) 0.01983(8) Uani 1 1 d . .
Br3 Br 0.83756(3) 0.60720(3) 0.47847(3) 0.01785(8) Uani 1 1 d . .
Br4 Br 0.22073(3) 0.47334(3) 0.58322(3) 0.01895(8) Uani 1 1 d . .
Br5 Br 0.65351(3) 0.53601(3) 0.81401(3) 0.01893(8) Uani 1 1 d . .
Br6 Br 0.39962(3) 0.19194(3) 0.54810(3) 0.01649(8) Uani 1 1 d . .
N1W N 0.8498(6) 0.2649(6) 0.2920(5) 0.0691(19) Uani 1 1 d . .
C1W C 0.8899(6) 0.3310(6) 0.3488(5) 0.0506(17) Uani 1 1 d . .
C2W C 0.9408(6) 0.4154(6) 0.4242(5) 0.0610(19) Uani 1 1 d . .
H2WA H 1.0146 0.4592 0.4296 0.091 Uiso 1 1 calc R U
H2WB H 0.9473 0.3894 0.4792 0.091 Uiso 1 1 calc R U
H2WC H 0.8942 0.4537 0.4136 0.091 Uiso 1 1 calc R U
N2W N 0.1857(6) 0.8817(6) 0.2414(5) 0.0721(19) Uani 1 1 d . .
C3W C 0.2523(6) 0.9054(6) 0.3149(6) 0.0581(18) Uani 1 1 d . .
C4W C 0.3385(6) 0.9384(6) 0.4058(5) 0.0567(18) Uani 1 1 d . .
H4WA H 0.3959 0.9137 0.4108 0.085 Uiso 1 1 calc R U
H4WB H 0.3058 0.9118 0.4472 0.085 Uiso 1 1 calc R U
H4WC H 0.3716 1.0117 0.4203 0.085 Uiso 1 1 calc R U
N4W N 0.7753(6) 0.1094(5) 0.7312(5) 0.0621(17) Uani 1 1 d . .
C7W C 0.6997(8) 0.0874(7) 0.6642(6) 0.0640(10) Uani 1 1 d . .
C8W C 0.6059(7) 0.0610(7) 0.5824(5) 0.0640(10) Uani 1 1 d . .
H13A H 0.5797 0.1154 0.5747 0.077 Uiso 1 1 calc R U
H13B H 0.5469 -0.0003 0.5821 0.077 Uiso 1 1 calc R U
H13C H 0.6259 0.0498 0.5336 0.077 Uiso 1 1 calc R U
N3W N 0.2300(6) 0.8007(5) 0.8063(4) 0.0637(16) Uani 1 1 d . .
C5W C 0.1738(6) 0.7396(6) 0.7448(5) 0.0491(15) Uani 1 1 d . .
C6W C 0.1033(6) 0.6615(6) 0.6650(5) 0.0536(17) Uani 1 1 d . .
H6WA H 0.0876 0.6927 0.6123 0.080 Uiso 1 1 calc R U
H6WB H 0.0336 0.6210 0.6686 0.080 Uiso 1 1 calc R U
H6WC H 0.1416 0.6187 0.6607 0.080 Uiso 1 1 calc R U
C9W C 0.0991(7) 0.4105(8) 0.0461(6) 0.075(2) Uani 1 1 d . .
H9WA H 0.1607 0.4763 0.0643 0.090 Uiso 1 1 calc R U
H9WB H 0.0968 0.3725 -0.0048 0.090 Uiso 1 1 calc R U
H9WC H 0.1097 0.3741 0.0957 0.090 Uiso 1 1 calc R U
C10W C -0.0056(7) 0.4233(6) 0.0210(6) 0.0640(10) Uani 1 1 d . .
H10A H -0.0430 0.3921 0.0591 0.077 Uiso 1 1 calc R U
H10B H -0.0557 0.3909 -0.0417 0.077 Uiso 1 1 calc R U
O9W O 0.0213(5) 0.5356(6) 0.0330(4) 0.0796(18) Uani 1 1 d . .
C11W C -0.0758(7) 0.5528(6) 0.0099(6) 0.0640(10) Uani 1 1 d . .
H11A H -0.1157 0.5212 0.0462 0.077 Uiso 1 1 calc R U
H11B H -0.1255 0.5244 -0.0536 0.077 Uiso 1 1 calc R U
C12W C -0.0406(8) 0.6664(11) 0.0273(9) 0.120(5) Uani 1 1 d . .
H12A H -0.0145 0.6953 -0.0170 0.180 Uiso 1 1 calc R U
H12B H 0.0192 0.6952 0.0869 0.180 Uiso 1 1 calc R U
H12C H -0.1041 0.6815 0.0231 0.180 Uiso 1 1 calc R U

loop_
_atom_site_aniso_label
_atom_site_aniso_U_11
_atom_site_aniso_U_22
_atom_site_aniso_U_33
_atom_site_aniso_U_23
_atom_site_aniso_U_13
_atom_site_aniso_U_12
Br1 0.02002(19) 0.01187(17) 0.0276(2) 0.00511(15) 0.01157(16) 0.00767(15)
Mn1 0.0082(2) 0.0132(3) 0.0156(3) 0.0068(2) 0.0064(2) 0.0052(2)
Mn2 0.0124(3) 0.0127(3) 0.0120(2) 0.0041(2) 0.0081(2) 0.0067(2)
Mn3 0.0090(3) 0.0111(3) 0.0140(3) 0.0025(2) 0.0058(2) 0.0002(2)
Mn4 0.0087(3) 0.0125(3) 0.0121(3) 0.0025(2) 0.0056(2) 0.0013(2)
Mn5 0.0144(3) 0.0105(3) 0.0138(3) 0.0019(2) 0.0096(2) 0.0053(2)
Mn6 0.0103(3) 0.0124(3) 0.0134(3) 0.0050(2) 0.0075(2) 0.0055(2)
Mn7 0.0080(2) 0.0084(2) 0.0108(2) 0.00217(19) 0.0056(2) 0.00318(19)
Na1 0.0124(7) 0.0205(8) 0.0203(8) 0.0098(6) 0.0090(6) 0.0068(6)
Na2 0.0155(7) 0.0159(7) 0.0174(7) 0.0045(6) 0.0097(6) 0.0051(6)
O1 0.0080(12) 0.0145(12) 0.0180(13) 0.0068(10) 0.0080(10) 0.0062(10)
O2 0.0147(13) 0.0178(13) 0.0202(14) 0.0108(11) 0.0089(11) 0.0094(11)
O3 0.0205(15) 0.0237(16) 0.0333(17) 0.0173(13) 0.0164(13) 0.0082(13)
O4 0.0155(12) 0.0079(11) 0.0143(12) 0.0030(9) 0.0107(10) 0.0052(10)
O5 0.0147(13) 0.0201(14) 0.0119(12) 0.0039(10) 0.0083(10) 0.0081(11)
O6 0.0196(15) 0.0297(16) 0.0185(14) 0.0120(12) 0.0104(12) 0.0092(13)
O7 0.0122(12) 0.0116(12) 0.0123(12) 0.0027(10) 0.0063(10) 0.0030(10)
O8 0.0099(12) 0.0191(14) 0.0188(14) 0.0053(11) 0.0069(11) 0.0007(11)
O9 0.0128(14) 0.0377(19) 0.0214(15) 0.0100(13) 0.0093(12) 0.0031(13)
O10 0.0119(12) 0.0136(12) 0.0123(12) 0.0016(10) 0.0074(10) 0.0021(10)
O11 0.0097(12) 0.0170(13) 0.0162(13) 0.0042(10) 0.0072(10) 0.0022(10)
O12 0.0150(14) 0.0301(16) 0.0166(14) 0.0036(12) 0.0100(11) 0.0019(12)
O13 0.0156(13) 0.0084(11) 0.0159(13) 0.0024(10) 0.0105(11) 0.0056(10)
O14 0.0190(14) 0.0153(13) 0.0149(13) 0.0017(10) 0.0121(11) 0.0072(11)
O15 0.0210(14) 0.0210(14) 0.0146(13) 0.0050(11) 0.0095(11) 0.0079(12)
O16 0.0086(11) 0.0133(12) 0.0145(12) 0.0054(10) 0.0074(10) 0.0049(10)
O17 0.0154(13) 0.0176(13) 0.0165(13) 0.0076(11) 0.0095(11) 0.0084(11)
O18 0.0214(15) 0.0210(15) 0.0299(16) 0.0123(13) 0.0176(13) 0.0085(12)
O19 0.0088(11) 0.0099(12) 0.0152(12) 0.0029(10) 0.0060(10) 0.0038(10)
O20 0.0106(12) 0.0103(12) 0.0143(12) 0.0017(10) 0.0073(10) 0.0046(10)
N1 0.0092(14) 0.0143(15) 0.0182(16) 0.0040(12) 0.0046(12) 0.0047(12)
N2 0.0116(14) 0.0153(15) 0.0128(14) 0.0027(12) 0.0058(12) 0.0077(12)
N3 0.0129(15) 0.0132(15) 0.0162(16) 0.0005(12) 0.0065(13) 0.0012(12)
N4 0.0093(14) 0.0155(15) 0.0140(15) 0.0024(12) 0.0056(12) 0.0023(12)
N5 0.0167(15) 0.0120(15) 0.0153(15) 0.0030(12) 0.0088(13) 0.0060(12)
N014 0.0136(15) 0.0109(14) 0.0171(15) 0.0039(12) 0.0087(12) 0.0057(12)
C1 0.0113(16) 0.0165(18) 0.0219(19) 0.0083(15) 0.0103(15) 0.0081(14)
C2 0.0096(16) 0.0121(17) 0.0235(19) 0.0028(14) 0.0086(15) 0.0042(14)
C3 0.0130(17) 0.023(2) 0.022(2) 0.0097(16) 0.0087(15) 0.0103(16)
C4 0.021(2) 0.037(3) 0.052(3) -0.009(2) 0.003(2) 0.019(2)
C5 0.037(3) 0.047(3) 0.051(3) -0.003(3) 0.013(3) 0.030(3)
C6 0.025(2) 0.059(4) 0.048(3) 0.017(3) 0.022(2) 0.027(3)
C7 0.015(2) 0.070(4) 0.046(3) 0.000(3) 0.008(2) 0.017(3)
C8 0.015(2) 0.041(3) 0.034(3) -0.006(2) 0.0058(19) 0.010(2)
C9 0.0105(16) 0.0155(17) 0.0164(17) 0.0020(14) 0.0019(14) 0.0059(14)
C10 0.0165(18) 0.0142(17) 0.0165(18) 0.0008(14) 0.0037(15) 0.0081(15)
C11 0.021(2) 0.024(2) 0.021(2) 0.0062(16) 0.0044(17) 0.0134(17)
C12 0.030(2) 0.028(2) 0.023(2) 0.0128(18) 0.0084(19) 0.018(2)
C13 0.027(2) 0.020(2) 0.022(2) 0.0103(16) 0.0120(18) 0.0113(17)
C14 0.022(2) 0.0155(18) 0.0200(19) 0.0065(15) 0.0103(16) 0.0085(16)
C15 0.0154(17) 0.0121(16) 0.0137(17) 0.0048(13) 0.0054(14) 0.0066(14)
C16 0.029(3) 0.039(3) 0.074(4) 0.037(3) 0.026(3) 0.010(2)
C17 0.0179(18) 0.0098(16) 0.0159(17) 0.0006(13) 0.0090(15) 0.0057(14)
C18 0.0155(17) 0.0122(17) 0.0151(17) 0.0040(13) 0.0086(14) 0.0075(14)
C19 0.0180(18) 0.0131(17) 0.0158(17) 0.0005(14) 0.0103(15) 0.0060(15)
C20 0.023(2) 0.0171(19) 0.023(2) 0.0049(16) 0.0126(17) 0.0094(16)
C21 0.037(3) 0.019(2) 0.033(2) 0.0102(18) 0.022(2) 0.0162(19)
C22 0.043(3) 0.015(2) 0.035(3) -0.0013(18) 0.025(2) 0.0089(19)
C23 0.028(2) 0.020(2) 0.030(2) -0.0059(18) 0.012(2) 0.0026(18)
C24 0.024(2) 0.021(2) 0.025(2) -0.0013(17) 0.0093(18) 0.0103(18)
C25 0.0138(17) 0.0205(19) 0.0153(17) 0.0006(14) 0.0062(14) 0.0092(15)
C26 0.0133(17) 0.025(2) 0.0141(17) 0.0022(15) 0.0082(14) 0.0081(15)
C27 0.024(2) 0.031(2) 0.020(2) -0.0018(17) 0.0144(18) 0.0105(19)
C28 0.025(2) 0.039(3) 0.016(2) -0.0023(18) 0.0123(17) 0.007(2)
C29 0.021(2) 0.036(2) 0.0129(18) 0.0041(17) 0.0095(16) 0.0061(18)
C30 0.0142(18) 0.027(2) 0.0157(18) 0.0054(16) 0.0081(15) 0.0066(16)
C31 0.0101(16) 0.026(2) 0.0114(16) 0.0020(14) 0.0057(14) 0.0078(15)
C32 0.027(2) 0.042(3) 0.019(2) 0.016(2) 0.0086(18) 0.012(2)
C33 0.0117(16) 0.0110(16) 0.0145(17) -0.0005(13) 0.0043(14) 0.0006(14)
C34 0.0163(18) 0.0135(17) 0.0206(19) 0.0002(14) 0.0097(15) 0.0023(15)
C35 0.0474(14) 0.0465(14) 0.0274(12) -0.0073(10) 0.0153(11) -0.0119(11)
C36 0.0474(14) 0.0465(14) 0.0274(12) -0.0073(10) 0.0153(11) -0.0119(11)
C37 0.0474(14) 0.0465(14) 0.0274(12) -0.0073(10) 0.0153(11) -0.0119(11)
C38 0.0474(14) 0.0465(14) 0.0274(12) -0.0073(10) 0.0153(11) -0.0119(11)
C39 0.0474(14) 0.0465(14) 0.0274(12) -0.0073(10) 0.0153(11) -0.0119(11)
C40 0.0474(14) 0.0465(14) 0.0274(12) -0.0073(10) 0.0153(11) -0.0119(11)
C41 0.0138(18) 0.0111(17) 0.025(2) 0.0024(15) 0.0072(16) 0.0024(14)
C42 0.0146(18) 0.0102(17) 0.027(2) 0.0023(15) 0.0098(16) 0.0021(14)
C43 0.0136(18) 0.0175(19) 0.028(2) 0.0022(16) 0.0082(16) 0.0040(15)
C44 0.0114(18) 0.0168(19) 0.038(2) 0.0051(18) 0.0120(18) 0.0025(15)
C45 0.0142(19) 0.022(2) 0.036(2) 0.0107(18) 0.0157(18) 0.0056(16)
C46 0.0133(18) 0.0179(19) 0.0222(19) 0.0076(15) 0.0090(16) 0.0034(15)
C47 0.0106(16) 0.0130(17) 0.0219(19) 0.0064(14) 0.0082(15) 0.0031(14)
C48 0.021(2) 0.070(4) 0.025(2) 0.015(2) 0.016(2) 0.000(2)
C49 0.0105(16) 0.0191(18) 0.0106(16) 0.0036(14) 0.0049(14) 0.0030(14)
C50 0.0145(17) 0.0177(18) 0.0147(17) 0.0067(14) 0.0067(14) 0.0046(15)
C51 0.018(2) 0.029(2) 0.0171(19) 0.0036(17) 0.0079(16) -0.0048(17)
C52 0.026(3) 0.063(4) 0.023(2) 0.012(2) 0.000(2) 0.001(3)
C53 0.057(5) 0.087(6) 0.024(3) 0.011(3) -0.003(3) -0.002(4)
C54 0.074(5) 0.074(6) 0.023(3) -0.010(3) 0.019(3) -0.030(4)
C55 0.074(5) 0.035(3) 0.053(4) -0.016(3) 0.046(4) -0.015(3)
C56 0.038(3) 0.023(2) 0.031(3) -0.0059(19) 0.021(2) -0.008(2)
C57 0.0106(16) 0.0146(17) 0.0174(18) 0.0016(14) 0.0065(14) 0.0048(14)
C58 0.0105(17) 0.0153(17) 0.0184(18) 0.0012(14) 0.0078(14) 0.0038(14)
C59 0.0138(18) 0.021(2) 0.022(2) 0.0032(16) 0.0081(16) 0.0031(16)
C60 0.0104(17) 0.025(2) 0.027(2) 0.0060(17) 0.0105(16) 0.0042(16)
C61 0.0154(18) 0.025(2) 0.025(2) 0.0063(17) 0.0157(16) 0.0057(16)
C62 0.0152(18) 0.0149(18) 0.0217(19) 0.0039(15) 0.0113(15) 0.0051(15)
C63 0.0118(16) 0.0117(16) 0.0170(17) 0.0036(14) 0.0078(14) 0.0042(14)
C64 0.023(2) 0.052(3) 0.021(2) 0.006(2) 0.0152(19) 0.001(2)
C65 0.0219(19) 0.0104(17) 0.0215(19) 0.0053(14) 0.0134(16) 0.0084(15)
C66 0.0181(18) 0.0109(17) 0.0220(19) 0.0020(14) 0.0126(16) 0.0045(14)
C67 0.035(2) 0.0157(19) 0.025(2) 0.0066(16) 0.0213(19) 0.0137(18)
C68 0.043(3) 0.014(2) 0.048(3) 0.0036(19) 0.033(3) 0.009(2)
C69 0.077(5) 0.014(2) 0.079(4) 0.010(2) 0.062(4) 0.018(3)
C70 0.080(5) 0.035(3) 0.067(4) 0.030(3) 0.061(4) 0.043(3)
C71 0.059(4) 0.051(3) 0.041(3) 0.021(3) 0.030(3) 0.044(3)
C72 0.040(3) 0.031(2) 0.032(2) 0.006(2) 0.017(2) 0.026(2)
C73 0.0155(17) 0.0173(18) 0.0162(17) -0.0003(14) 0.0077(15) 0.0086(15)
C74 0.0144(17) 0.0206(19) 0.0136(17) -0.0013(14) 0.0061(14) 0.0070(15)
C75 0.025(2) 0.022(2) 0.021(2) -0.0018(16) 0.0129(17) 0.0111(17)
C76 0.030(2) 0.030(2) 0.018(2) -0.0014(17) 0.0144(18) 0.0132(19)
C77 0.024(2) 0.034(2) 0.0133(18) 0.0021(17) 0.0116(17) 0.0092(19)
C78 0.0139(18) 0.022(2) 0.0132(17) 0.0002(15) 0.0061(14) 0.0054(15)
C79 0.0078(15) 0.0192(18) 0.0146(17) -0.0010(14) 0.0047(13) 0.0054(14)
C80 0.026(2) 0.027(2) 0.019(2) 0.0097(17) 0.0120(17) 0.0086(18)
C81 0.0094(16) 0.0144(17) 0.0149(17) 0.0041(14) 0.0057(14) 0.0046(14)
C82 0.0130(17) 0.0152(17) 0.0151(17) 0.0050(14) 0.0081(14) 0.0067(14)
C83 0.0128(18) 0.024(2) 0.026(2) 0.0130(17) 0.0096(16) 0.0100(16)
C84 0.015(2) 0.036(3) 0.024(2) 0.0094(19) 0.0066(17) 0.0067(18)
C85 0.014(2) 0.045(3) 0.048(3) 0.014(3) 0.004(2) 0.003(2)
C86 0.015(2) 0.054(4) 0.078(5) 0.034(3) 0.017(3) 0.014(2)
C87 0.037(3) 0.042(3) 0.081(5) 0.032(3) 0.044(3) 0.029(3)
C88 0.028(2) 0.026(2) 0.051(3) 0.019(2) 0.028(2) 0.017(2)
C89 0.0170(18) 0.0159(18) 0.0188(18) 0.0038(14) 0.0080(15) 0.0098(15)
C90 0.022(2) 0.0170(18) 0.0204(19) 0.0086(15) 0.0100(16) 0.0116(16)
C91 0.032(3) 0.047(3) 0.038(3) 0.028(2) 0.019(2) 0.027(2)
C92 0.043(3) 0.061(4) 0.051(3) 0.045(3) 0.028(3) 0.037(3)
C93 0.038(3) 0.039(3) 0.038(3) 0.027(2) 0.025(2) 0.021(2)
C94 0.025(2) 0.0154(18) 0.028(2) 0.0090(16) 0.0171(18) 0.0107(17)
C95 0.0184(18) 0.0162(18) 0.0143(17) 0.0031(14) 0.0085(15) 0.0086(15)
C96 0.034(3) 0.027(2) 0.051(3) 0.021(2) 0.028(3) 0.009(2)
Br2 0.01855(19) 0.0235(2) 0.01680(18) 0.00330(15) 0.00715(15) 0.00788(16)
Br3 0.01240(17) 0.02262(19) 0.01944(18) 0.00384(15) 0.00651(15) 0.00806(15)
Br4 0.01493(18) 0.02129(19) 0.0240(2) 0.00374(15) 0.01008(15) 0.00873(15)
Br5 0.01812(19) 0.0220(2) 0.01530(18) 0.00133(14) 0.00702(15) 0.00657(15)
Br6 0.01584(17) 0.01137(17) 0.02086(18) 0.00148(14) 0.00816(15) 0.00340(14)
N1W 0.071(5) 0.082(5) 0.086(5) 0.035(4) 0.041(4) 0.055(4)
C1W 0.037(3) 0.073(5) 0.064(4) 0.034(4) 0.026(3) 0.038(3)
C2W 0.033(3) 0.086(6) 0.062(4) 0.019(4) 0.013(3) 0.029(4)
N2W 0.047(4) 0.088(5) 0.080(5) 0.005(4) 0.036(4) 0.016(4)
C3W 0.047(4) 0.066(5) 0.073(5) 0.006(4) 0.039(4) 0.021(4)
C4W 0.061(4) 0.060(4) 0.058(4) 0.001(3) 0.035(4) 0.023(4)
N4W 0.055(4) 0.055(4) 0.097(5) 0.008(3) 0.054(4) 0.021(3)
C7W 0.070(3) 0.076(3) 0.072(3) 0.022(2) 0.047(2) 0.038(2)
C8W 0.070(3) 0.076(3) 0.072(3) 0.022(2) 0.047(2) 0.038(2)
N3W 0.075(5) 0.062(4) 0.051(4) 0.009(3) 0.022(3) 0.029(4)
C5W 0.048(4) 0.060(4) 0.045(4) 0.016(3) 0.017(3) 0.030(3)
C6W 0.039(3) 0.059(4) 0.048(4) 0.009(3) 0.007(3) 0.015(3)
C9W 0.056(5) 0.103(7) 0.075(5) 0.032(5) 0.039(4) 0.027(5)
C10W 0.070(3) 0.076(3) 0.072(3) 0.022(2) 0.047(2) 0.038(2)
O9W 0.048(3) 0.130(6) 0.062(3) 0.022(3) 0.024(3) 0.035(3)
C11W 0.070(3) 0.076(3) 0.072(3) 0.022(2) 0.047(2) 0.038(2)
C12W 0.058(6) 0.177(13) 0.138(10) 0.088(10) 0.045(7) 0.052(7)

loop_
_atom_type_symbol
_atom_type_description
_atom_type_scat_dispersion_real
_atom_type_scat_dispersion_imag
_atom_type_scat_source
C C 0.0033 0.0016 'International Tables Vol C Tables 4.2.6.8 and 6.1.1.4'
H H 0.0000 0.0000 'International Tables Vol C Tables 4.2.6.8 and 6.1.1.4'
N N 0.0061 0.0033 'International Tables Vol C Tables 4.2.6.8 and 6.1.1.4'
O O 0.0106 0.0060 'International Tables Vol C Tables 4.2.6.8 and 6.1.1.4'
Mn Mn 0.3368 0.7283 'International Tables Vol C Tables 4.2.6.8 and 6.1.1.4'
Br Br -0.2901 2.4595 'International Tables Vol C Tables 4.2.6.8 and 6.1.1.4'
Na Na 0.0362 0.0249 'International Tables Vol C Tables 4.2.6.8 and 6.1.1.4'

loop_
_geom_angle_atom_site_label_1
_geom_angle_atom_site_label_2
_geom_angle_atom_site_label_3
_geom_angle
Mn1 Br1 Mn3 70.155(18)
O1 Mn1 O19 93.97(11)
O1 Mn1 O2 174.41(12)
O19 Mn1 O2 91.02(11)
O1 Mn1 N1 84.89(12)
O19 Mn1 N1 177.67(13)
O2 Mn1 N1 90.21(13)
O1 Mn1 Br2 89.83(8)
O19 Mn1 Br2 84.70(8)
O2 Mn1 Br2 93.14(9)
N1 Mn1 Br2 93.26(10)
O1 Mn1 Br1 90.28(8)
O19 Mn1 Br1 84.48(8)
O2 Mn1 Br1 87.70(9)
N1 Mn1 Br1 97.54(10)
Br2 Mn1 Br1 169.16(2)
O1 Mn1 Mn2 87.99(8)
O19 Mn1 Mn2 30.75(8)
O2 Mn1 Mn2 97.59(9)
N1 Mn1 Mn2 147.04(10)
Br2 Mn1 Mn2 54.519(17)
Br1 Mn1 Mn2 114.65(2)
O1 Mn1 Na1 144.40(8)
O19 Mn1 Na1 50.43(8)
O2 Mn1 Na1 40.68(9)
N1 Mn1 Na1 130.67(10)
Br2 Mn1 Na1 86.72(3)
Br1 Mn1 Na1 86.89(3)
Mn2 Mn1 Na1 61.50(3)
O19 Mn2 O4 93.82(11)
O19 Mn2 O5 91.87(12)
O4 Mn2 O5 174.05(12)
O19 Mn2 N2 178.29(13)
O4 Mn2 N2 84.62(12)
O5 Mn2 N2 89.71(12)
O19 Mn2 Br3 85.02(8)
O4 Mn2 Br3 90.24(8)
O5 Mn2 Br3 91.98(8)
N2 Mn2 Br3 94.28(9)
O19 Mn2 Br2 85.36(8)
O4 Mn2 Br2 90.67(8)
O5 Mn2 Br2 88.07(8)
N2 Mn2 Br2 95.33(9)
Br3 Mn2 Br2 170.38(3)
O19 Mn2 Mn3 31.08(8)
O4 Mn2 Mn3 87.42(8)
O5 Mn2 Mn3 98.36(9)
N2 Mn2 Mn3 147.90(10)
Br3 Mn2 Mn3 54.646(17)
Br2 Mn2 Mn3 115.84(2)
O19 Mn2 Mn1 30.70(8)
O4 Mn2 Mn1 88.28(8)
O5 Mn2 Mn1 95.76(8)
N2 Mn2 Mn1 149.67(10)
Br3 Mn2 Mn1 115.23(2)
Br2 Mn2 Mn1 55.235(17)
Mn3 Mn2 Mn1 60.602(18)
O19 Mn2 Na1 50.58(8)
O4 Mn2 Na1 144.39(8)
O5 Mn2 Na1 41.35(9)
N2 Mn2 Na1 130.97(10)
Br3 Mn2 Na1 86.49(3)
Br2 Mn2 Na1 87.21(3)
Mn3 Mn2 Na1 62.05(3)
Mn1 Mn2 Na1 61.66(3)
O19 Mn3 O7 94.68(11)
O19 Mn3 O8 91.38(12)
O7 Mn3 O8 173.76(12)
O19 Mn3 N3 178.79(13)
O7 Mn3 N3 84.48(12)
O8 Mn3 N3 89.49(13)
O19 Mn3 Br3 85.22(8)
O7 Mn3 Br3 91.56(8)
O8 Mn3 Br3 87.46(9)
N3 Mn3 Br3 95.67(10)
O19 Mn3 Br1 84.06(8)
O7 Mn3 Br1 89.98(8)
O8 Mn3 Br1 92.13(9)
N3 Mn3 Br1 95.06(10)
Br3 Mn3 Br1 169.26(3)
O19 Mn3 Mn2 31.08(8)
O7 Mn3 Mn2 88.79(8)
O8 Mn3 Mn2 95.66(9)
N3 Mn3 Mn2 149.61(10)
Br3 Mn3 Mn2 54.842(17)
Br1 Mn3 Mn2 114.58(2)
O19 Mn3 Na1 50.06(8)
O7 Mn3 Na1 144.74(9)
O8 Mn3 Na1 41.35(9)
N3 Mn3 Na1 130.77(10)
Br3 Mn3 Na1 86.20(3)
Br1 Mn3 Na1 86.41(3)
Mn2 Mn3 Na1 61.43(3)
O10 Mn4 O20 93.96(11)
O10 Mn4 O11 174.36(12)
O20 Mn4 O11 91.55(11)
O10 Mn4 N4 84.42(12)
O20 Mn4 N4 177.58(13)
O11 Mn4 N4 90.11(12)
O10 Mn4 Br4 94.01(9)
O20 Mn4 Br4 84.79(8)
O11 Mn4 Br4 87.66(9)
N4 Mn4 Br4 93.53(10)
O10 Mn4 Br6 86.80(9)
O20 Mn4 Br6 82.65(8)
O11 Mn4 Br6 92.73(9)
N4 Mn4 Br6 99.02(10)
Br4 Mn4 Br6 167.44(2)
O10 Mn4 Mn5 88.71(8)
O20 Mn4 Mn5 30.98(8)
O11 Mn4 Mn5 96.64(9)
N4 Mn4 Mn5 146.98(10)
Br4 Mn4 Mn5 54.716(17)
Br6 Mn4 Mn5 112.83(2)
O10 Mn4 Na2 144.15(9)
O20 Mn4 Na2 50.25(8)
O11 Mn4 Na2 41.31(9)
N4 Mn4 Na2 131.42(10)
Br4 Mn4 Na2 85.76(3)
Br6 Mn4 Na2 86.27(3)
Mn5 Mn4 Na2 62.08(3)
O20 Mn5 O13 94.89(11)
O20 Mn5 O14 89.98(11)
O13 Mn5 O14 175.05(12)
O20 Mn5 N5 175.54(13)
O13 Mn5 N5 84.63(12)
O14 Mn5 N5 90.60(12)
O20 Mn5 Br5 86.19(8)
O13 Mn5 Br5 91.82(9)
O14 Mn5 Br5 87.55(9)
N5 Mn5 Br5 98.25(10)
O20 Mn5 Br4 85.04(8)
O13 Mn5 Br4 89.84(9)
O14 Mn5 Br4 91.53(9)
N5 Mn5 Br4 90.53(10)
Br5 Mn5 Br4 171.18(2)
O20 Mn5 Mn6 31.28(8)
O13 Mn5 Mn6 89.02(8)
O14 Mn5 Mn6 94.67(8)
N5 Mn5 Mn6 152.97(10)
Br5 Mn5 Mn6 55.634(17)
Br4 Mn5 Mn6 115.76(2)
O20 Mn5 Mn4 30.98(8)
O13 Mn5 Mn4 87.34(8)
O14 Mn5 Mn4 97.34(9)
N5 Mn5 Mn4 144.59(10)
Br5 Mn5 Mn4 116.45(2)
Br4 Mn5 Mn4 54.966(17)
Mn6 Mn5 Mn4 60.819(18)
O20 Mn5 Na2 50.02(8)
O13 Mn5 Na2 144.85(8)
O14 Mn5 Na2 40.05(9)
N5 Mn5 Na2 130.19(10)
Br5 Mn5 Na2 87.95(3)
Br4 Mn5 Na2 85.71(3)
Mn6 Mn5 Na2 62.21(3)
Mn4 Mn5 Na2 61.79(3)
O20 Mn6 O16 94.70(11)
O20 Mn6 O17 90.31(11)
O16 Mn6 O17 174.98(11)
O20 Mn6 N014 176.81(13)
O16 Mn6 N014 84.83(12)
O17 Mn6 N014 90.17(12)
O20 Mn6 Br6 85.38(8)
O16 Mn6 Br6 92.04(8)
O17 Mn6 Br6 88.17(9)
N014 Mn6 Br6 97.79(10)
O20 Mn6 Br5 85.46(8)
O16 Mn6 Br5 87.69(8)
O17 Mn6 Br5 92.91(9)
N014 Mn6 Br5 91.37(10)
Br6 Mn6 Br5 170.78(2)
O20 Mn6 Mn5 31.45(8)
O16 Mn6 Mn5 86.75(8)
O17 Mn6 Mn5 97.67(9)
N014 Mn6 Mn5 145.37(10)
Br6 Mn6 Mn5 116.05(2)
Br5 Mn6 Mn5 54.730(17)
O20 Mn6 Na2 49.94(8)
O16 Mn6 Na2 144.58(8)
O17 Mn6 Na2 40.44(9)
N014 Mn6 Na2 130.34(10)
Br6 Mn6 Na2 87.46(3)
Br5 Mn6 Na2 87.43(3)
Mn5 Mn6 Na2 62.15(3)
O4 Mn7 O13 169.97(11)
O4 Mn7 O16 83.74(10)
O13 Mn7 O16 89.17(10)
O4 Mn7 O1 90.45(10)
O13 Mn7 O1 97.57(10)
O16 Mn7 O1 169.76(10)
O4 Mn7 O7 89.77(10)
O13 Mn7 O7 84.11(10)
O16 Mn7 O7 97.48(10)
O1 Mn7 O7 90.90(10)
O4 Mn7 O10 97.22(10)
O13 Mn7 O10 89.81(10)
O16 Mn7 O10 89.77(10)
O1 Mn7 O10 82.59(10)
O7 Mn7 O10 170.45(10)
O2 Na1 O5 104.72(11)
O2 Na1 O8 104.23(12)
O5 Na1 O8 104.02(11)
O2 Na1 O9 149.15(14)
O5 Na1 O9 106.09(12)
O8 Na1 O9 66.50(11)
O2 Na1 O6 107.22(12)
O5 Na1 O6 65.70(11)
O8 Na1 O6 148.46(12)
O9 Na1 O6 87.11(12)
O2 Na1 O3 65.78(10)
O5 Na1 O3 147.28(13)
O8 Na1 O3 108.66(13)
O9 Na1 O3 88.64(12)
O6 Na1 O3 86.61(12)
O2 Na1 O19 65.70(9)
O5 Na1 O19 66.17(9)
O8 Na1 O19 65.44(10)
O9 Na1 O19 126.95(11)
O6 Na1 O19 126.96(11)
O3 Na1 O19 127.22(11)
O2 Na1 Mn2 85.73(8)
O5 Na1 Mn2 32.73(7)
O8 Na1 Mn2 83.39(8)
O9 Na1 Mn2 120.42(10)
O6 Na1 Mn2 96.56(9)
O3 Na1 Mn2 150.83(9)
O19 Na1 Mn2 33.47(6)
O2 Na1 Mn1 32.42(7)
O5 Na1 Mn1 84.00(8)
O8 Na1 Mn1 85.64(8)
O9 Na1 Mn1 151.81(10)
O6 Na1 Mn1 120.75(9)
O3 Na1 Mn1 96.71(9)
O19 Na1 Mn1 33.33(6)
Mn2 Na1 Mn1 56.84(3)
O2 Na1 Mn3 83.97(8)
O5 Na1 Mn3 85.43(8)
O8 Na1 Mn3 32.27(7)
O9 Na1 Mn3 96.78(9)
O6 Na1 Mn3 150.71(10)
O3 Na1 Mn3 122.40(10)
O19 Na1 Mn3 33.19(6)
Mn2 Na1 Mn3 56.52(3)
Mn1 Na1 Mn3 57.13(3)
O14 Na2 O17 101.64(11)
O14 Na2 O11 104.04(11)
O17 Na2 O11 103.90(11)
O14 Na2 O12 112.47(12)
O17 Na2 O12 145.75(13)
O11 Na2 O12 65.71(10)
O14 Na2 O18 138.37(13)
O17 Na2 O18 65.10(10)
O11 Na2 O18 117.30(12)
O12 Na2 O18 89.95(11)
O14 Na2 O15 64.86(10)
O17 Na2 O15 112.01(11)
O11 Na2 O15 143.78(12)
O12 Na2 O15 86.15(11)
O18 Na2 O15 83.21(11)
O14 Na2 O20 64.55(9)
O17 Na2 O20 64.56(9)
O11 Na2 O20 65.31(9)
O12 Na2 O20 127.88(11)
O18 Na2 O20 128.23(11)
O15 Na2 O20 126.90(11)
O14 Na2 Mn4 84.37(8)
O17 Na2 Mn4 83.31(8)
O11 Na2 Mn4 32.24(7)
O12 Na2 Mn4 96.70(8)
O18 Na2 Mn4 129.08(9)
O15 Na2 Mn4 147.43(9)
O20 Na2 Mn4 33.08(6)
O14 Na2 Mn5 31.66(7)
O17 Na2 Mn5 83.81(8)
O11 Na2 Mn5 83.31(8)
O12 Na2 Mn5 124.51(10)
O18 Na2 Mn5 145.46(9)
O15 Na2 Mn5 95.72(8)
O20 Na2 Mn5 32.95(6)
Mn4 Na2 Mn5 56.13(3)
O14 Na2 Mn6 81.56(8)
O17 Na2 Mn6 31.88(7)
O11 Na2 Mn6 85.17(8)
O12 Na2 Mn6 149.69(9)
O18 Na2 Mn6 96.53(8)
O15 Na2 Mn6 123.97(9)
O20 Na2 Mn6 32.72(6)
Mn4 Na2 Mn6 56.67(3)
Mn5 Na2 Mn6 55.64(3)
C1 O1 Mn1 111.1(2)
C1 O1 Mn7 119.4(2)
Mn1 O1 Mn7 127.55(13)
C15 O2 Mn1 128.9(3)
C15 O2 Na1 123.5(2)
Mn1 O2 Na1 106.90(12)
C14 O3 C16 116.4(4)
C14 O3 Na1 116.7(2)
C16 O3 Na1 126.4(3)
C17 O4 Mn2 111.9(2)
C17 O4 Mn7 118.2(2)
Mn2 O4 Mn7 127.58(13)
C31 O5 Mn2 127.3(3)
C31 O5 Na1 123.4(2)
Mn2 O5 Na1 105.92(12)
C30 O6 C32 116.1(4)
C30 O6 Na1 118.1(2)
C32 O6 Na1 125.7(3)
C33 O7 Mn3 112.4(2)
C33 O7 Mn7 120.2(2)
Mn3 O7 Mn7 126.32(13)
C47 O8 Mn3 126.1(3)
C47 O8 Na1 121.2(2)
Mn3 O8 Na1 106.38(13)
C46 O9 C48 116.2(3)
C46 O9 Na1 119.2(2)
C48 O9 Na1 124.0(3)
C49 O10 Mn4 111.1(2)
C49 O10 Mn7 118.7(2)
Mn4 O10 Mn7 128.20(13)
C63 O11 Mn4 128.4(2)
C63 O11 Na2 122.5(2)
Mn4 O11 Na2 106.44(12)
C62 O12 C64 116.0(3)
C62 O12 Na2 118.9(2)
C64 O12 Na2 124.7(3)
C65 O13 Mn5 111.8(2)
C65 O13 Mn7 117.3(2)
Mn5 O13 Mn7 127.65(13)
C79 O14 Mn5 129.5(3)
C79 O14 Na2 121.7(2)
Mn5 O14 Na2 108.28(12)
C78 O15 C80 115.6(3)
C78 O15 Na2 114.3(2)
C80 O15 Na2 129.9(3)
C81 O16 Mn6 111.9(2)
C81 O16 Mn7 118.0(2)
Mn6 O16 Mn7 127.90(13)
C95 O17 Mn6 129.9(3)
C95 O17 Na2 121.2(2)
Mn6 O17 Na2 107.69(13)
C94 O18 C96 117.0(4)
C94 O18 Na2 114.7(2)
C96 O18 Na2 128.3(3)
Mn1 O19 Mn2 118.56(14)
Mn1 O19 Mn3 120.03(14)
Mn2 O19 Mn3 117.83(13)
Mn1 O19 Na1 96.23(11)
Mn2 O19 Na1 95.95(11)
Mn3 O19 Na1 96.75(11)
Mn6 O20 Mn5 117.27(13)
Mn6 O20 Mn4 120.28(13)
Mn5 O20 Mn4 118.04(13)
Mn6 O20 Na2 97.34(11)
Mn5 O20 Na2 97.04(10)
Mn4 O20 Na2 96.67(11)
C9 N1 C2 122.7(3)
C9 N1 Mn1 127.5(3)
C2 N1 Mn1 109.8(2)
C25 N2 C18 121.6(3)
C25 N2 Mn2 127.2(3)
C18 N2 Mn2 111.1(2)
C41 N3 C34 123.8(3)
C41 N3 Mn3 126.0(3)
C34 N3 Mn3 109.9(2)
C57 N4 C50 120.2(3)
C57 N4 Mn4 127.3(3)
C50 N4 Mn4 112.0(2)
C73 N5 C66 121.2(3)
C73 N5 Mn5 126.7(3)
C66 N5 Mn5 111.9(2)
C89 N014 C82 122.3(3)
C89 N014 Mn6 126.9(3)
C82 N014 Mn6 110.7(2)
O1 C1 C2 109.7(3)
O1 C1 H1A 109.7
C2 C1 H1A 109.7
O1 C1 H1B 109.7
C2 C1 H1B 109.7
H1A C1 H1B 108.2
N1 C2 C1 103.9(3)
N1 C2 C3 115.9(3)
C1 C2 C3 112.7(3)
N1 C2 H2 108.0
C1 C2 H2 108.0
C3 C2 H2 108.0
C8 C3 C4 117.5(4)
C8 C3 C2 120.2(4)
C4 C3 C2 122.2(4)
C3 C4 C5 121.5(5)
C3 C4 H4 119.3
C5 C4 H4 119.3
C6 C5 C4 119.9(5)
C6 C5 H5 120.0
C4 C5 H5 120.0
C7 C6 C5 119.3(5)
C7 C6 H6 120.4
C5 C6 H6 120.4
C6 C7 C8 121.2(5)
C6 C7 H7 119.4
C8 C7 H7 119.4
C3 C8 C7 120.7(5)
C3 C8 H8 119.7
C7 C8 H8 119.7
N1 C9 C10 124.6(4)
N1 C9 H9 117.7
C10 C9 H9 117.7
C15 C10 C11 120.3(4)
C15 C10 C9 122.3(3)
C11 C10 C9 117.4(4)
C12 C11 C10 120.5(4)
C12 C11 H11 119.7
C10 C11 H11 119.7
C11 C12 C13 119.3(4)
C11 C12 H12 120.3
C13 C12 H12 120.3
C14 C13 C12 121.1(4)
C14 C13 H13 119.5
C12 C13 H13 119.5
C13 C14 O3 124.9(4)
C13 C14 C15 121.0(4)
O3 C14 C15 114.1(3)
O2 C15 C10 124.6(3)
O2 C15 C14 117.8(3)
C10 C15 C14 117.6(3)
O3 C16 H16A 109.5
O3 C16 H16B 109.5
H16A C16 H16B 109.5
O3 C16 H16C 109.5
H16A C16 H16C 109.5
H16B C16 H16C 109.5
O4 C17 C18 109.8(3)
O4 C17 H17A 109.7
C18 C17 H17A 109.7
O4 C17 H17B 109.7
C18 C17 H17B 109.7
H17A C17 H17B 108.2
N2 C18 C19 113.6(3)
N2 C18 C17 104.0(3)
C19 C18 C17 111.9(3)
N2 C18 H18 109.0
C19 C18 H18 109.0
C17 C18 H18 109.0
C24 C19 C20 119.2(4)
C24 C19 C18 120.2(4)
C20 C19 C18 120.6(4)
C21 C20 C19 119.9(4)
C21 C20 H20 120.1
C19 C20 H20 120.1
C22 C21 C20 120.4(4)
C22 C21 H21 119.8
C20 C21 H21 119.8
C21 C22 C23 120.3(4)
C21 C22 H22 119.8
C23 C22 H22 119.8
C22 C23 C24 119.8(5)
C22 C23 H23 120.1
C24 C23 H23 120.1
C23 C24 C19 120.3(4)
C23 C24 H24 119.8
C19 C24 H24 119.8
N2 C25 C26 125.4(4)
N2 C25 H25 117.3
C26 C25 H25 117.3
C31 C26 C27 121.2(4)
C31 C26 C25 121.3(3)
C27 C26 C25 117.5(4)
C28 C27 C26 119.8(4)
C28 C27 H27 120.1
C26 C27 H27 120.1
C27 C28 C29 120.4(4)
C27 C28 H28 119.8
C29 C28 H28 119.8
C30 C29 C28 120.4(4)
C30 C29 H29 119.8
C28 C29 H29 119.8
O6 C30 C29 124.7(4)
O6 C30 C31 114.4(4)
C29 C30 C31 120.9(4)
O5 C31 C26 124.5(4)
O5 C31 C30 118.3(4)
C26 C31 C30 117.2(4)
O6 C32 H32A 109.5
O6 C32 H32B 109.5
H32A C32 H32B 109.5
O6 C32 H32C 109.5
H32A C32 H32C 109.5
H32B C32 H32C 109.5
O7 C33 C34 109.1(3)
O7 C33 H33A 109.9
C34 C33 H33A 109.9
O7 C33 H33B 109.9
C34 C33 H33B 109.9
H33A C33 H33B 108.3
N3 C34 C35 115.6(4)
N3 C34 C33 103.1(3)
C35 C34 C33 114.0(4)
N3 C34 H34 107.9
C35 C34 H34 107.9
C33 C34 H34 107.9
C40 C35 C36 119.1(6)
C40 C35 C34 121.6(6)
C36 C35 C34 119.3(7)
C37 C36 C35 120.1(8)
C37 C36 H36 120.0
C35 C36 H36 120.0
C38 C37 C36 120.0(7)
C38 C37 H37 120.0
C36 C37 H37 120.0
C37 C38 C39 122.1(6)
C37 C38 H38 118.9
C39 C38 H38 118.9
C38 C39 C40 117.7(7)
C38 C39 H39 121.2
C40 C39 H39 121.2
C35 C40 C39 121.0(7)
C35 C40 H40 119.5
C39 C40 H40 119.5
N3 C41 C42 125.1(4)
N3 C41 H41 117.4
C42 C41 H41 117.4
C47 C42 C43 120.4(4)
C47 C42 C41 121.4(4)
C43 C42 C41 118.2(4)
C44 C43 C42 120.7(4)
C44 C43 H43 119.7
C42 C43 H43 119.7
C43 C44 C45 119.8(4)
C43 C44 H44 120.1
C45 C44 H44 120.1
C46 C45 C44 120.7(4)
C46 C45 H45 119.7
C44 C45 H45 119.7
O9 C46 C45 124.7(4)
O9 C46 C47 114.3(3)
C45 C46 C47 121.1(4)
O8 C47 C42 124.1(4)
O8 C47 C46 118.5(4)
C42 C47 C46 117.4(4)
O9 C48 H48A 109.5
O9 C48 H48B 109.5
H48A C48 H48B 109.5
O9 C48 H48C 109.5
H48A C48 H48C 109.5
H48B C48 H48C 109.5
O10 C49 C50 109.8(3)
O10 C49 H49A 109.7
C50 C49 H49A 109.7
O10 C49 H49B 109.7
C50 C49 H49B 109.7
H49A C49 H49B 108.2
N4 C50 C51 114.6(3)
N4 C50 C49 104.6(3)
C51 C50 C49 113.1(3)
N4 C50 H50 108.1
C51 C50 H50 108.1
C49 C50 H50 108.1
C52 C51 C56 119.2(5)
C52 C51 C50 120.2(5)
C56 C51 C50 120.6(4)
C53 C52 C51 121.0(8)
C53 C52 H52 119.5
C51 C52 H52 119.5
C52 C53 C54 119.6(7)
C52 C53 H53 120.2
C54 C53 H53 120.2
C55 C54 C53 120.6(6)
C55 C54 H54 119.7
C53 C54 H54 119.7
C54 C55 C56 120.3(8)
C54 C55 H55 119.9
C56 C55 H55 119.9
C51 C56 C55 119.3(6)
C51 C56 H56 120.3
C55 C56 H56 120.3
N4 C57 C58 125.6(4)
N4 C57 H57 117.2
C58 C57 H57 117.2
C59 C58 C63 120.7(4)
C59 C58 C57 117.8(4)
C63 C58 C57 121.3(3)
C60 C59 C58 120.6(4)
C60 C59 H59 119.7
C58 C59 H59 119.7
C59 C60 C61 119.7(4)
C59 C60 H60 120.2
C61 C60 H60 120.2
C62 C61 C60 120.5(4)
C62 C61 H61 119.7
C60 C61 H61 119.7
O12 C62 C61 124.3(4)
O12 C62 C63 114.5(3)
C61 C62 C63 121.2(4)
O11 C63 C58 124.5(3)
O11 C63 C62 118.2(3)
C58 C63 C62 117.3(3)
O12 C64 H64A 109.5
O12 C64 H64B 109.5
H64A C64 H64B 109.5
O12 C64 H64C 109.5
H64A C64 H64C 109.5
H64B C64 H64C 109.5
O13 C65 C66 110.2(3)
O13 C65 H65A 109.6
C66 C65 H65A 109.6
O13 C65 H65B 109.6
C66 C65 H65B 109.6
H65A C65 H65B 108.1
N5 C66 C67 114.2(3)
N5 C66 C65 105.1(3)
C67 C66 C65 112.0(3)
N5 C66 H66 108.4
C67 C66 H66 108.4
C65 C66 H66 108.4
C68 C67 C72 119.0(4)
C68 C67 C66 120.4(4)
C72 C67 C66 120.6(4)
C67 C68 C69 119.8(6)
C67 C68 H68 120.1
C69 C68 H68 120.1
C70 C69 C68 121.4(6)
C70 C69 H69 119.3
C68 C69 H69 119.3
C69 C70 C71 119.3(5)
C69 C70 H70 120.4
C71 C70 H70 120.4
C70 C71 C72 119.5(6)
C70 C71 H71 120.2
C72 C71 H71 120.2
C67 C72 C71 121.0(5)
C67 C72 H72 119.5
C71 C72 H72 119.5
N5 C73 C74 125.5(4)
N5 C73 H73 117.2
C74 C73 H73 117.2
C75 C74 C79 120.2(4)
C75 C74 C73 117.8(4)
C79 C74 C73 121.7(3)
C76 C75 C74 120.4(4)
C76 C75 H75 119.8
C74 C75 H75 119.8
C75 C76 C77 120.3(4)
C75 C76 H76 119.8
C77 C76 H76 119.8
C78 C77 C76 120.6(4)
C78 C77 H77 119.7
C76 C77 H77 119.7
O15 C78 C77 124.6(4)
O15 C78 C79 114.9(3)
C77 C78 C79 120.4(4)
O14 C79 C74 124.4(4)
O14 C79 C78 117.7(3)
C74 C79 C78 118.0(3)
O15 C80 H80A 109.5
O15 C80 H80B 109.5
H80A C80 H80B 109.5
O15 C80 H80C 109.5
H80A C80 H80C 109.5
H80B C80 H80C 109.5
O16 C81 C82 110.3(3)
O16 C81 H81A 109.6
C82 C81 H81A 109.6
O16 C81 H81B 109.6
C82 C81 H81B 109.6
H81A C81 H81B 108.1
N014 C82 C83 115.4(3)
N014 C82 C81 104.3(3)
C83 C82 C81 111.2(3)
N014 C82 H82 108.5
C83 C82 H82 108.5
C81 C82 H82 108.5
C88 C83 C84 119.4(4)
C88 C83 C82 120.0(4)
C84 C83 C82 120.5(4)
C85 C84 C83 120.4(5)
C85 C84 H84 119.8
C83 C84 H84 119.8
C86 C85 C84 119.5(6)
C86 C85 H85 120.2
C84 C85 H85 120.2
C85 C86 C87 120.8(5)
C85 C86 H86 119.6
C87 C86 H86 119.6
C86 C87 C88 120.2(5)
C86 C87 H87 119.9
C88 C87 H87 119.9
C83 C88 C87 119.7(5)
C83 C88 H88 120.2
C87 C88 H88 120.2
N014 C89 C90 125.2(4)
N014 C89 H89 117.4
C90 C89 H89 117.4
C95 C90 C91 120.0(4)
C95 C90 C89 122.0(4)
C91 C90 C89 117.8(4)
C92 C91 C90 120.4(5)
C92 C91 H91 119.8
C90 C91 H91 119.8
C91 C92 C93 119.8(5)
C91 C92 H92 120.1
C93 C92 H92 120.1
C94 C93 C92 120.8(4)
C94 C93 H93 119.6
C92 C93 H93 119.6
C93 C94 O18 124.6(4)
C93 C94 C95 120.7(4)
O18 C94 C95 114.6(4)
O17 C95 C90 124.4(4)
O17 C95 C94 117.6(4)
C90 C95 C94 118.0(4)
O18 C96 H96A 109.5
O18 C96 H96B 109.5
H96A C96 H96B 109.5
O18 C96 H96C 109.5
H96A C96 H96C 109.5
H96B C96 H96C 109.5
Mn2 Br2 Mn1 70.247(18)
Mn3 Br3 Mn2 70.511(18)
Mn5 Br4 Mn4 70.318(18)
Mn5 Br5 Mn6 69.636(18)
Mn6 Br6 Mn4 70.300(18)
N1W C1W C2W 178.5(9)
C1W C2W H2WA 109.5
C1W C2W H2WB 109.5
H2WA C2W H2WB 109.5
C1W C2W H2WC 109.5
H2WA C2W H2WC 109.5
H2WB C2W H2WC 109.5
N2W C3W C4W 177.7(9)
C3W C4W H4WA 109.5
C3W C4W H4WB 109.5
H4WA C4W H4WB 109.5
C3W C4W H4WC 109.5
H4WA C4W H4WC 109.5
H4WB C4W H4WC 109.5
N4W C7W C8W 179.1(9)
C7W C8W H13A 109.5
C7W C8W H13B 109.5
H13A C8W H13B 109.5
C7W C8W H13C 109.5
H13A C8W H13C 109.5
H13B C8W H13C 109.5
N3W C5W C6W 178.8(8)
C5W C6W H6WA 109.5
C5W C6W H6WB 109.5
H6WA C6W H6WB 109.5
C5W C6W H6WC 109.5
H6WA C6W H6WC 109.5
H6WB C6W H6WC 109.5
C10W C9W H9WA 109.5
C10W C9W H9WB 109.5
H9WA C9W H9WB 109.5
C10W C9W H9WC 109.5
H9WA C9W H9WC 109.5
H9WB C9W H9WC 109.5
C9W C10W O9W 107.8(7)
C9W C10W H10A 110.1
O9W C10W H10A 110.1
C9W C10W H10B 110.1
O9W C10W H10B 110.1
H10A C10W H10B 108.5
C11W O9W C10W 110.6(6)
O9W C11W C12W 106.9(7)
O9W C11W H11A 110.3
C12W C11W H11A 110.3
O9W C11W H11B 110.3
C12W C11W H11B 110.3
H11A C11W H11B 108.6
C11W C12W H12A 109.5
C11W C12W H12B 109.5
H12A C12W H12B 109.5
C11W C12W H12C 109.5
H12A C12W H12C 109.5
H12B C12W H12C 109.5

loop_
_geom_bond_atom_site_label_1
_geom_bond_atom_site_label_2
_geom_bond_distance
Br1 Mn1 2.8328(7)
Br1 Mn3 2.8457(7)
Mn1 O1 1.881(3)
Mn1 O19 1.882(3)
Mn1 O2 1.908(3)
Mn1 N1 1.998(3)
Mn1 Br2 2.8271(7)
Mn1 Mn2 3.2389(8)
Mn1 Na1 3.4052(16)
Mn2 O19 1.885(3)
Mn2 O4 1.891(3)
Mn2 O5 1.912(3)
Mn2 N2 1.980(3)
Mn2 Br3 2.8005(7)
Mn2 Br2 2.8023(7)
Mn2 Mn3 3.2291(8)
Mn2 Na1 3.3999(17)
Mn3 O19 1.885(3)
Mn3 O7 1.891(3)
Mn3 O8 1.903(3)
Mn3 N3 1.985(3)
Mn3 Br3 2.7937(7)
Mn3 Na1 3.4200(17)
Mn4 O10 1.884(3)
Mn4 O20 1.888(3)
Mn4 O11 1.911(3)
Mn4 N4 1.987(3)
Mn4 Br4 2.8145(7)
Mn4 Br6 2.8808(7)
Mn4 Mn5 3.2365(8)
Mn4 Na2 3.4350(16)
Mn5 O20 1.887(3)
Mn5 O13 1.888(3)
Mn5 O14 1.904(3)
Mn5 N5 1.985(3)
Mn5 Br5 2.8003(7)
Mn5 Br4 2.8059(7)
Mn5 Mn6 3.2155(8)
Mn5 Na2 3.4443(16)
Mn6 O20 1.878(3)
Mn6 O16 1.885(3)
Mn6 O17 1.910(3)
Mn6 N014 1.992(3)
Mn6 Br6 2.7905(7)
Mn6 Br5 2.8312(7)
Mn6 Na2 3.4460(16)
Mn7 O4 2.189(3)
Mn7 O13 2.190(3)
Mn7 O16 2.195(3)
Mn7 O1 2.200(3)
Mn7 O7 2.209(3)
Mn7 O10 2.215(3)
Na1 O2 2.320(3)
Na1 O5 2.336(3)
Na1 O8 2.355(3)
Na1 O9 2.417(3)
Na1 O6 2.473(4)
Na1 O3 2.475(3)
Na1 O19 2.641(3)
Na2 O14 2.334(3)
Na2 O17 2.346(3)
Na2 O11 2.364(3)
Na2 O12 2.453(3)
Na2 O18 2.489(3)
Na2 O15 2.510(3)
Na2 O20 2.659(3)
O1 C1 1.424(4)
O2 C15 1.309(4)
O3 C14 1.379(5)
O3 C16 1.419(6)
O4 C17 1.420(4)
O5 C31 1.315(5)
O6 C30 1.374(5)
O6 C32 1.440(5)
O7 C33 1.426(4)
O8 C47 1.318(5)
O9 C46 1.374(5)
O9 C48 1.446(6)
O10 C49 1.425(5)
O11 C63 1.317(4)
O12 C62 1.376(5)
O12 C64 1.431(5)
O13 C65 1.427(4)
O14 C79 1.308(4)
O15 C78 1.370(5)
O15 C80 1.430(5)
O16 C81 1.417(4)
O17 C95 1.307(5)
O18 C94 1.377(5)
O18 C96 1.428(5)
N1 C9 1.286(5)
N1 C2 1.498(5)
N2 C25 1.283(5)
N2 C18 1.492(5)
N3 C41 1.284(5)
N3 C34 1.492(5)
N4 C57 1.288(5)
N4 C50 1.498(5)
N5 C73 1.282(5)
N5 C66 1.495(5)
N014 C89 1.281(5)
N014 C82 1.498(5)
C1 C2 1.511(5)
C1 H1A 0.9900
C1 H1B 0.9900
C2 C3 1.515(5)
C2 H2 1.0000
C3 C8 1.376(6)
C3 C4 1.378(7)
C4 C5 1.398(7)
C4 H4 0.9500
C5 C6 1.364(8)
C5 H5 0.9500
C6 C7 1.354(9)
C6 H6 0.9500
C7 C8 1.395(7)
C7 H7 0.9500
C8 H8 0.9500
C9 C10 1.444(6)
C9 H9 0.9500
C10 C15 1.407(5)
C10 C11 1.413(5)
C11 C12 1.381(6)
C11 H11 0.9500
C12 C13 1.401(6)
C12 H12 0.9500
C13 C14 1.366(6)
C13 H13 0.9500
C14 C15 1.428(5)
C16 H16A 0.9800
C16 H16B 0.9800
C16 H16C 0.9800
C17 C18 1.523(5)
C17 H17A 0.9900
C17 H17B 0.9900
C18 C19 1.509(5)
C18 H18 1.0000
C19 C24 1.389(6)
C19 C20 1.392(6)
C20 C21 1.389(6)
C20 H20 0.9500
C21 C22 1.363(7)
C21 H21 0.9500
C22 C23 1.384(7)
C22 H22 0.9500
C23 C24 1.385(6)
C23 H23 0.9500
C24 H24 0.9500
C25 C26 1.439(6)
C25 H25 0.9500
C26 C31 1.402(6)
C26 C27 1.418(5)
C27 C28 1.362(7)
C27 H27 0.9500
C28 C29 1.393(7)
C28 H28 0.9500
C29 C30 1.388(6)
C29 H29 0.9500
C30 C31 1.418(5)
C32 H32A 0.9800
C32 H32B 0.9800
C32 H32C 0.9800
C33 C34 1.525(5)
C33 H33A 0.9900
C33 H33B 0.9900
C34 C35 1.502(7)
C34 H34 1.0000
C35 C40 1.382(11)
C35 C36 1.392(10)
C36 C37 1.390(8)
C36 H36 0.9500
C37 C38 1.346(11)
C37 H37 0.9500
C38 C39 1.391(10)
C38 H38 0.9500
C39 C40 1.403(8)
C39 H39 0.9500
C40 H40 0.9500
C41 C42 1.439(6)
C41 H41 0.9500
C42 C47 1.410(6)
C42 C43 1.415(5)
C43 C44 1.365(6)
C43 H43 0.9500
C44 C45 1.398(7)
C44 H44 0.9500
C45 C46 1.380(6)
C45 H45 0.9500
C46 C47 1.419(5)
C48 H48A 0.9800
C48 H48B 0.9800
C48 H48C 0.9800
C49 C50 1.527(5)
C49 H49A 0.9900
C49 H49B 0.9900
C50 C51 1.508(6)
C50 H50 1.0000
C51 C52 1.386(7)
C51 C56 1.394(8)
C52 C53 1.373(10)
C52 H52 0.9500
C53 C54 1.381(14)
C53 H53 0.9500
C54 C55 1.368(13)
C54 H54 0.9500
C55 C56 1.395(8)
C55 H55 0.9500
C56 H56 0.9500
C57 C58 1.439(5)
C57 H57 0.9500
C58 C59 1.401(5)
C58 C63 1.415(5)
C59 C60 1.375(6)
C59 H59 0.9500
C60 C61 1.400(6)
C60 H60 0.9500
C61 C62 1.380(5)
C61 H61 0.9500
C62 C63 1.419(5)
C64 H64A 0.9800
C64 H64B 0.9800
C64 H64C 0.9800
C65 C66 1.522(5)
C65 H65A 0.9900
C65 H65B 0.9900
C66 C67 1.509(6)
C66 H66 1.0000
C67 C68 1.381(7)
C67 C72 1.387(7)
C68 C69 1.393(7)
C68 H68 0.9500
C69 C70 1.368(10)
C69 H69 0.9500
C70 C71 1.391(9)
C70 H70 0.9500
C71 C72 1.391(7)
C71 H71 0.9500
C72 H72 0.9500
C73 C74 1.432(6)
C73 H73 0.9500
C74 C75 1.410(5)
C74 C79 1.415(6)
C75 C76 1.367(6)
C75 H75 0.9500
C76 C77 1.394(7)
C76 H76 0.9500
C77 C78 1.387(6)
C77 H77 0.9500
C78 C79 1.416(6)
C80 H80A 0.9800
C80 H80B 0.9800
C80 H80C 0.9800
C81 C82 1.521(5)
C81 H81A 0.9900
C81 H81B 0.9900
C82 C83 1.501(5)
C82 H82 1.0000
C83 C88 1.385(6)
C83 C84 1.397(7)
C84 C85 1.392(7)
C84 H84 0.9500
C85 C86 1.374(10)
C85 H85 0.9500
C86 C87 1.374(10)
C86 H86 0.9500
C87 C88 1.399(7)
C87 H87 0.9500
C88 H88 0.9500
C89 C90 1.443(6)
C89 H89 0.9500
C90 C95 1.408(6)
C90 C91 1.412(6)
C91 C92 1.379(7)
C91 H91 0.9500
C92 C93 1.396(8)
C92 H92 0.9500
C93 C94 1.371(6)
C93 H93 0.9500
C94 C95 1.422(6)
C96 H96A 0.9800
C96 H96B 0.9800
C96 H96C 0.9800
N1W C1W 1.134(10)
C1W C2W 1.482(12)
C2W H2WA 0.9800
C2W H2WB 0.9800
C2W H2WC 0.9800
N2W C3W 1.168(10)
C3W C4W 1.463(11)
C4W H4WA 0.9800
C4W H4WB 0.9800
C4W H4WC 0.9800
N4W C7W 1.148(11)
C7W C8W 1.413(12)
C8W H13A 0.9800
C8W H13B 0.9800
C8W H13C 0.9800
N3W C5W 1.138(9)
C5W C6W 1.465(10)
C6W H6WA 0.9800
C6W H6WB 0.9800
C6W H6WC 0.9800
C9W C10W 1.468(11)
C9W H9WA 0.9800
C9W H9WB 0.9800
C9W H9WC 0.9800
C10W O9W 1.528(11)
C10W H10A 0.9900
C10W H10B 0.9900
O9W C11W 1.402(9)
C11W C12W 1.531(16)
C11W H11A 0.9900
C11W H11B 0.9900
C12W H12A 0.9800
C12W H12B 0.9800
C12W H12C 0.9800
